data_2217582
loop_
_publ_author_name
'Ali, Hapipah M.'
'Laila, Musalem'
'Rizal, Razali M.'
'Ng, Seik Weng'

_publ_section_title
;Bis{\m-<i>N</i>'-[1-(5-bromo-2-oxidophenyl)ethylidene]benzenesulfonohydrazidato}-\k^3^<i>O</i>^2^,<i>N</i>':<i>N</i>;\k^3^<i>N</i>:<i>O</i>^2^,<i>N</i>'-bis[(dimethyl
 sulfoxide-\k<i>O</i>)copper(II)]
;
_journal_coeditor_code LH2588
_journal_issue 2
_journal_name_full 'Acta Crystallographica Section E'
_journal_page_first m414
_journal_page_last m414
_journal_paper_doi 10.1107/S1600536808002201
_journal_volume 64
_journal_year 2008
_chemical_formula_iupac '[Cu2 (C15 H11 Br N2 O3 S)2 (C2 H6 O S)2]'
_chemical_formula_moiety 'C32 H34 Br2 Cu2 N4 O8 S4'
_chemical_formula_sum 'C32 H34 Br2 Cu2 N4 O8 S4'
_chemical_formula_weight 1017.77
_chemical_name_systematic
;
Bis{\m-<i>N</i>'-[1-(5-bromo-2-
oxidophenyl)ethylidene]benzenesulfonohydrazidato}-
\k^3^O^2^,N':N;\k^3^N:N',O^2^-bis[(dimethyl sulfoxide-\kO)copper(II)]
;
_space_group_IT_number 2
_symmetry_cell_setting triclinic
_symmetry_space_group_name_Hall '-P 1'
_symmetry_space_group_name_H-M 'P -1'
_atom_sites_solution_hydrogens geom
_atom_sites_solution_primary direct
_atom_sites_solution_secondary difmap
_audit_creation_method SHELXL-97
_cell_angle_alpha 68.1570(10)
_cell_angle_beta 74.9280(10)
_cell_angle_gamma 70.6910(10)
_cell_formula_units_Z 1
_cell_length_a 8.08310(10)
_cell_length_b 10.4972(2)
_cell_length_c 12.9481(2)
_cell_measurement_reflns_used 7546
_cell_measurement_temperature 123(2)
_cell_measurement_theta_max 31.0
_cell_measurement_theta_min 2.7
_cell_volume 950.56(3)
_computing_cell_refinement 'SAINT (Bruker, 2005)'
_computing_data_collection 'APEX2 (Bruker, 2005)'
_computing_data_reduction 'SAINT (Bruker, 2005)'
_computing_molecular_graphics 'X-SEED (Barbour, 2001)'
_computing_publication_material 'publCIF (Westrip, 2008)'
_computing_structure_refinement 'SHELXL97 (Sheldrick, 2008)'
_computing_structure_solution 'SHELXS97 (Sheldrick, 2008)'
_diffrn_ambient_temperature 123(2)
_diffrn_measured_fraction_theta_full 0.987
_diffrn_measured_fraction_theta_max 0.987
_diffrn_measurement_device_type 'Bruker APEXII'
_diffrn_measurement_method '\f and \w'
_diffrn_radiation_monochromator Graphite
_diffrn_radiation_source 'medium-focus sealed tube'
_diffrn_radiation_type MoK\a
_diffrn_radiation_wavelength 0.71073
_diffrn_reflns_av_R_equivalents 0.0270
_diffrn_reflns_av_sigmaI/netI 0.0269
_diffrn_reflns_limit_h_max 10
_diffrn_reflns_limit_h_min -10
_diffrn_reflns_limit_k_max 13
_diffrn_reflns_limit_k_min -13
_diffrn_reflns_limit_l_max 16
_diffrn_reflns_limit_l_min -16
_diffrn_reflns_number 12330
_diffrn_reflns_theta_full 27.50
_diffrn_reflns_theta_max 27.50
_diffrn_reflns_theta_min 1.72
_diffrn_standards_decay_% 0
_diffrn_standards_interval_count 0
_diffrn_standards_interval_time 0
_diffrn_standards_number 0
_exptl_absorpt_coefficient_mu 3.494
_exptl_absorpt_correction_T_max 0.5416
_exptl_absorpt_correction_T_min 0.3354
_exptl_absorpt_correction_type multi-scan
_exptl_absorpt_process_details '(SADABS; Sheldrick, 1996)'
_exptl_crystal_colour Green
_exptl_crystal_density_diffrn 1.778
_exptl_crystal_density_method 'not measured'
_exptl_crystal_description Block
_exptl_crystal_F_000 510
_exptl_crystal_size_max 0.40
_exptl_crystal_size_mid 0.31
_exptl_crystal_size_min 0.20
_refine_diff_density_max 1.747
_refine_diff_density_min -0.890
_refine_ls_extinction_method none
_refine_ls_goodness_of_fit_ref 1.206
_refine_ls_hydrogen_treatment constr
_refine_ls_matrix_type full
_refine_ls_number_parameters 238
_refine_ls_number_reflns 4318
_refine_ls_number_restraints 0
_refine_ls_restrained_S_all 1.206
_refine_ls_R_factor_all 0.0479
_refine_ls_R_factor_gt 0.0389
_refine_ls_shift/su_max 0.001
_refine_ls_shift/su_mean 0.000
_refine_ls_structure_factor_coef Fsqd
_refine_ls_weighting_details 'calc w=1/[\s^2^(Fo^2^)+(0.0827P)^2^+1.8365P] where P=(Fo^2^+2Fc^2^)/3'
_refine_ls_weighting_scheme calc
_refine_ls_wR_factor_gt 0.1298
_refine_ls_wR_factor_ref 0.1509
_reflns_number_gt 3788
_reflns_number_total 4318
_reflns_threshold_expression I>2\s(I)
_cod_data_source_file lh2588.cif
_cod_data_source_block I
_cod_depositor_comments
;
The following automatic conversions were performed:
'_symmetry_cell_setting' value 'Triclinic' changed to 'triclinic'
according to '/home/saulius/struct/CIF-dictionaries/cif_core.dic'
dictionary named 'cif_core.dic' version 2.4.1 from 2010-06-29.

Automatic conversion script
Id: cif_fix_enum 1527 2010-12-29 10:47:43Z saulius 

The following automatic conversions were performed:

'_symmetry_cell_setting' value 'Triclinic' changed to 'triclinic'
according to /home/saulius/struct/CIF-dictionaries/cif_core.dic
dictionary named 'cif_core.dic' version 2.4.1 from 2010-06-29.

Automatic conversion script
Id: cif_fix_values 1715 2011-07-08 13:25:40Z adriana 
;
_cod_database_code 2217582
_cod_database_fobs_code 2217582

loop_
_symmetry_equiv_pos_as_xyz
'x, y, z'
'-x, -y, -z'

loop_
_atom_site_type_symbol
_atom_site_label
_atom_site_fract_x
_atom_site_fract_y
_atom_site_fract_z
_atom_site_U_iso_or_equiv
_atom_site_adp_type
_atom_site_calc_flag
_atom_site_refinement_flags
_atom_site_occupancy
Br Br1 0.33316(6) 0.23924(5) 0.54963(4) 0.03789(17) Uani d . 1
Cu Cu1 1.09563(6) 0.32031(5) 0.10740(4) 0.02020(15) Uani d . 1
S S1 1.13219(13) 0.63204(10) 0.05283(8) 0.0213(2) Uani d . 1
S S2 1.41379(13) 0.06832(10) 0.18255(8) 0.0230(2) Uani d . 1
O O1 1.0528(4) 0.2167(3) 0.2622(3) 0.0285(6) Uani d . 1
O O2 1.2628(4) 0.4956(3) 0.0677(3) 0.0278(6) Uani d . 1
O O3 1.1615(4) 0.7489(3) -0.0472(3) 0.0292(7) Uani d . 1
O O4 1.3150(4) 0.1704(3) 0.0840(2) 0.0253(6) Uani d . 1
N N1 0.9142(4) 0.4879(3) 0.1354(3) 0.0195(6) Uani d . 1
N N2 0.9352(4) 0.6205(3) 0.0558(3) 0.0198(6) Uani d . 1
C C1 0.8917(5) 0.2298(4) 0.3191(3) 0.0219(8) Uani d . 1
C C2 0.8558(6) 0.1098(5) 0.4082(3) 0.0269(9) Uani d . 1
H H2 0.9472 0.0236 0.4212 0.032 Uiso calc R 1
C C3 0.6946(6) 0.1120(5) 0.4770(3) 0.0274(9) Uani d . 1
H H3 0.6759 0.0294 0.5370 0.033 Uiso calc R 1
C C4 0.5591(6) 0.2368(5) 0.4575(3) 0.0249(8) Uani d . 1
C C5 0.5843(5) 0.3557(4) 0.3695(4) 0.0243(8) Uani d . 1
H H5 0.4889 0.4393 0.3569 0.029 Uiso calc R 1
C C6 0.7481(5) 0.3565(4) 0.2975(3) 0.0208(7) Uani d . 1
C C7 0.7691(5) 0.4889(4) 0.2075(3) 0.0217(8) Uani d . 1
C C8 0.6221(7) 0.6230(5) 0.1999(5) 0.0392(12) Uani d . 1
H H8A 0.6631 0.7033 0.1428 0.059 Uiso calc R 1
H H8B 0.5875 0.6396 0.2731 0.059 Uiso calc R 1
H H8C 0.5198 0.6135 0.1788 0.059 Uiso calc R 1
C C10 1.1190(5) 0.6831(4) 0.1713(3) 0.0220(8) Uani d . 1
C C11 1.1381(6) 0.5793(5) 0.2752(4) 0.0269(8) Uani d . 1
H H11 1.1558 0.4822 0.2833 0.032 Uiso calc R 1
C C12 1.1307(6) 0.6200(5) 0.3673(4) 0.0318(9) Uani d . 1
H H12 1.1418 0.5505 0.4393 0.038 Uiso calc R 1
C C13 1.1072(6) 0.7618(5) 0.3547(4) 0.0327(10) Uani d . 1
H H13 1.1064 0.7884 0.4174 0.039 Uiso calc R 1
C C14 1.0849(6) 0.8649(5) 0.2507(4) 0.0304(9) Uani d . 1
H H14 1.0656 0.9622 0.2429 0.036 Uiso calc R 1
C C15 1.0910(6) 0.8258(4) 0.1583(4) 0.0249(8) Uani d . 1
H H15 1.0761 0.8957 0.0869 0.030 Uiso calc R 1
C C16 1.6285(6) 0.0005(5) 0.1132(4) 0.0294(9) Uani d . 1
H H16A 1.6190 -0.0542 0.0690 0.044 Uiso calc R 1
H H16B 1.7060 -0.0613 0.1694 0.044 Uiso calc R 1
H H16C 1.6786 0.0797 0.0631 0.044 Uiso calc R 1
C C17 1.4719(6) 0.1775(5) 0.2371(4) 0.0310(9) Uani d . 1
H H17A 1.3669 0.2215 0.2823 0.046 Uiso calc R 1
H H17B 1.5168 0.2519 0.1746 0.046 Uiso calc R 1
H H17C 1.5640 0.1193 0.2844 0.046 Uiso calc R 1

loop_
_atom_site_aniso_label
_atom_site_aniso_U_11
_atom_site_aniso_U_22
_atom_site_aniso_U_33
_atom_site_aniso_U_12
_atom_site_aniso_U_13
_atom_site_aniso_U_23
Br1 0.0284(3) 0.0359(3) 0.0357(3) -0.01063(19) 0.00829(19) -0.0030(2)
Cu1 0.0171(3) 0.0210(3) 0.0222(3) -0.00342(18) -0.00075(18) -0.00929(19)
S1 0.0190(5) 0.0249(5) 0.0240(5) -0.0098(4) 0.0014(3) -0.0118(4)
S2 0.0192(5) 0.0238(5) 0.0253(5) -0.0066(4) -0.0020(4) -0.0070(4)
O1 0.0205(14) 0.0309(15) 0.0248(14) 0.0000(12) -0.0005(11) -0.0063(12)
O2 0.0179(14) 0.0312(16) 0.0391(17) -0.0064(12) 0.0007(12) -0.0200(13)
O3 0.0320(17) 0.0352(16) 0.0255(15) -0.0200(14) 0.0015(13) -0.0095(13)
O4 0.0220(14) 0.0278(14) 0.0245(14) 0.0011(11) -0.0040(11) -0.0130(12)
N1 0.0206(16) 0.0187(15) 0.0205(15) -0.0074(12) -0.0020(12) -0.0063(12)
N2 0.0201(16) 0.0205(15) 0.0214(15) -0.0094(12) -0.0014(12) -0.0074(12)
C1 0.0202(18) 0.0271(19) 0.0204(18) -0.0047(15) -0.0025(14) -0.0113(15)
C2 0.030(2) 0.0246(19) 0.0213(19) 0.0012(16) -0.0058(16) -0.0085(15)
C3 0.036(2) 0.0252(19) 0.0199(18) -0.0089(17) -0.0040(17) -0.0047(15)
C4 0.024(2) 0.029(2) 0.0213(18) -0.0088(16) 0.0002(15) -0.0081(16)
C5 0.0196(18) 0.0247(19) 0.028(2) -0.0055(15) -0.0014(15) -0.0090(16)
C6 0.0190(18) 0.0193(17) 0.0245(18) -0.0061(14) -0.0008(15) -0.0081(14)
C7 0.0190(18) 0.0202(18) 0.0255(19) -0.0070(14) 0.0012(15) -0.0084(15)
C8 0.030(2) 0.021(2) 0.046(3) -0.0012(18) 0.011(2) -0.0033(19)
C10 0.0177(18) 0.0252(19) 0.0275(19) -0.0056(15) -0.0009(15) -0.0149(16)
C11 0.025(2) 0.026(2) 0.029(2) -0.0045(16) -0.0016(16) -0.0115(16)
C12 0.029(2) 0.038(2) 0.027(2) -0.0038(19) -0.0042(17) -0.0122(18)
C13 0.030(2) 0.044(3) 0.032(2) -0.0112(19) -0.0001(18) -0.023(2)
C14 0.030(2) 0.030(2) 0.037(2) -0.0118(18) 0.0038(18) -0.0194(19)
C15 0.024(2) 0.0241(19) 0.027(2) -0.0099(16) 0.0023(16) -0.0099(16)
C16 0.023(2) 0.027(2) 0.038(2) -0.0021(16) -0.0020(17) -0.0153(18)
C17 0.031(2) 0.038(2) 0.031(2) -0.0086(19) -0.0062(18) -0.0181(19)

loop_
_atom_type_symbol
_atom_type_description
_atom_type_scat_dispersion_real
_atom_type_scat_dispersion_imag
_atom_type_scat_source
C C 0.0033 0.0016 'International Tables Vol C Tables 4.2.6.8 and 6.1.1.4'
H H 0.0000 0.0000 'International Tables Vol C Tables 4.2.6.8 and 6.1.1.4'
N N 0.0061 0.0033 'International Tables Vol C Tables 4.2.6.8 and 6.1.1.4'
O O 0.0106 0.0060 'International Tables Vol C Tables 4.2.6.8 and 6.1.1.4'
S S 0.1246 0.1234 'International Tables Vol C Tables 4.2.6.8 and 6.1.1.4'
Cu Cu 0.3201 1.2651 'International Tables Vol C Tables 4.2.6.8 and 6.1.1.4'
Br Br -0.2901 2.4595 'International Tables Vol C Tables 4.2.6.8 and 6.1.1.4'

loop_
_geom_angle_atom_site_label_1
_geom_angle_atom_site_label_2
_geom_angle_atom_site_label_3
_geom_angle_site_symmetry_3
_geom_angle
O1 Cu1 N1 . 89.77(13)
O1 Cu1 O4 . 91.02(13)
N1 Cu1 O4 . 167.44(13)
O1 Cu1 N2 2_765 153.28(14)
N1 Cu1 N2 2_765 93.89(13)
O4 Cu1 N2 2_765 91.03(13)
O3 S1 O2 . 118.67(19)
O3 S1 N2 . 105.18(18)
O2 S1 N2 . 112.07(17)
O3 S1 C10 . 107.86(19)
O2 S1 C10 . 106.05(19)
N2 S1 C10 . 106.37(18)
O4 S2 C17 . 105.9(2)
O4 S2 C16 . 102.9(2)
C17 S2 C16 . 98.1(2)
C1 O1 Cu1 . 121.3(3)
S2 O4 Cu1 . 120.97(17)
C7 N1 N2 . 117.5(3)
C7 N1 Cu1 . 127.0(3)
N2 N1 Cu1 . 114.7(2)
N1 N2 S1 . 108.2(2)
N1 N2 Cu1 2_765 122.8(2)
S1 N2 Cu1 2_765 105.85(17)
O1 C1 C2 . 117.5(4)
O1 C1 C6 . 125.2(4)
C2 C1 C6 . 117.3(4)
C3 C2 C1 . 122.9(4)
C3 C2 H2 . 118.5
C1 C2 H2 . 118.5
C2 C3 C4 . 119.0(4)
C2 C3 H3 . 120.5
C4 C3 H3 . 120.5
C5 C4 C3 . 120.7(4)
C5 C4 Br1 . 119.9(3)
C3 C4 Br1 . 119.3(3)
C4 C5 C6 . 121.5(4)
C4 C5 H5 . 119.2
C6 C5 H5 . 119.2
C5 C6 C1 . 118.4(4)
C5 C6 C7 . 119.0(4)
C1 C6 C7 . 122.5(4)
N1 C7 C6 . 119.4(3)
N1 C7 C8 . 120.8(4)
C6 C7 C8 . 119.7(4)
C7 C8 H8A . 109.5
C7 C8 H8B . 109.5
H8A C8 H8B . 109.5
C7 C8 H8C . 109.5
H8A C8 H8C . 109.5
H8B C8 H8C . 109.5
C11 C10 C15 . 121.3(4)
C11 C10 S1 . 119.2(3)
C15 C10 S1 . 119.5(3)
C10 C11 C12 . 118.8(4)
C10 C11 H11 . 120.6
C12 C11 H11 . 120.6
C13 C12 C11 . 120.3(4)
C13 C12 H12 . 119.8
C11 C12 H12 . 119.8
C12 C13 C14 . 120.3(4)
C12 C13 H13 . 119.9
C14 C13 H13 . 119.9
C15 C14 C13 . 119.9(4)
C15 C14 H14 . 120.0
C13 C14 H14 . 120.0
C14 C15 C10 . 119.3(4)
C14 C15 H15 . 120.4
C10 C15 H15 . 120.4
S2 C16 H16A . 109.5
S2 C16 H16B . 109.5
H16A C16 H16B . 109.5
S2 C16 H16C . 109.5
H16A C16 H16C . 109.5
H16B C16 H16C . 109.5
S2 C17 H17A . 109.5
S2 C17 H17B . 109.5
H17A C17 H17B . 109.5
S2 C17 H17C . 109.5
H17A C17 H17C . 109.5
H17B C17 H17C . 109.5

loop_
_geom_bond_atom_site_label_1
_geom_bond_atom_site_label_2
_geom_bond_site_symmetry_2
_geom_bond_distance
_geom_bond_publ_flag
Br1 C4 . 1.902(4) ?
Cu1 O1 . 1.894(3) yes
Cu1 O4 . 1.986(3) yes
Cu1 N1 . 1.967(3) yes
Cu1 N2 2_765 2.026(3) yes
S1 O3 . 1.445(3) ?
S1 O2 . 1.450(3) ?
S1 N2 . 1.626(3) ?
S1 C10 . 1.772(4) ?
S2 O4 . 1.537(3) ?
S2 C17 . 1.779(4) ?
S2 C16 . 1.781(4) ?
O1 C1 . 1.310(5) ?
N1 C7 . 1.295(5) ?
N1 N2 . 1.423(4) ?
N2 Cu1 2_765 2.026(3) ?
C1 C2 . 1.410(6) ?
C1 C6 . 1.438(5) ?
C2 C3 . 1.372(6) ?
C2 H2 . 0.9500 ?
C3 C4 . 1.388(6) ?
C3 H3 . 0.9500 ?
C4 C5 . 1.374(6) ?
C5 C6 . 1.407(6) ?
C5 H5 . 0.9500 ?
C6 C7 . 1.472(5) ?
C7 C8 . 1.501(6) ?
C8 H8A . 0.9800 ?
C8 H8B . 0.9800 ?
C8 H8C . 0.9800 ?
C10 C11 . 1.388(6) ?
C10 C15 . 1.390(6) ?
C11 C12 . 1.391(6) ?
C11 H11 . 0.9500 ?
C12 C13 . 1.387(7) ?
C12 H12 . 0.9500 ?
C13 C14 . 1.389(7) ?
C13 H13 . 0.9500 ?
C14 C15 . 1.388(6) ?
C14 H14 . 0.9500 ?
C15 H15 . 0.9500 ?
C16 H16A . 0.9800 ?
C16 H16B . 0.9800 ?
C16 H16C . 0.9800 ?
C17 H17A . 0.9800 ?
C17 H17B . 0.9800 ?
C17 H17C . 0.9800 ?

loop_
_geom_torsion_atom_site_label_1
_geom_torsion_atom_site_label_2
_geom_torsion_atom_site_label_3
_geom_torsion_atom_site_label_4
_geom_torsion_site_symmetry_1
_geom_torsion_site_symmetry_4
_geom_torsion
N1 Cu1 O1 C1 . . 40.0(3)
O4 Cu1 O1 C1 . . -152.5(3)
N2 Cu1 O1 C1 2_765 . -58.2(5)
C17 S2 O4 Cu1 . . -58.7(3)
C16 S2 O4 Cu1 . . -161.2(2)
O1 Cu1 O4 S2 . . -23.1(2)
N1 Cu1 O4 S2 . . 70.5(7)
N2 Cu1 O4 S2 2_765 . -176.4(2)
O1 Cu1 N1 C7 . . -34.4(4)
O4 Cu1 N1 C7 . . -128.1(6)
N2 Cu1 N1 C7 2_765 . 119.1(3)
O1 Cu1 N1 N2 . . 155.5(3)
O4 Cu1 N1 N2 . . 61.8(7)
N2 Cu1 N1 N2 2_765 . -51.0(3)
C7 N1 N2 S1 . . 132.6(3)
Cu1 N1 N2 S1 . . -56.4(3)
C7 N1 N2 Cu1 . 2_765 -103.8(4)
Cu1 N1 N2 Cu1 . 2_765 67.3(3)
O3 S1 N2 N1 . . 166.0(2)
O2 S1 N2 N1 . . 35.8(3)
C10 S1 N2 N1 . . -79.7(3)
O3 S1 N2 Cu1 . 2_765 32.7(2)
O2 S1 N2 Cu1 . 2_765 -97.6(2)
C10 S1 N2 Cu1 . 2_765 146.95(18)
Cu1 O1 C1 C2 . . 148.7(3)
Cu1 O1 C1 C6 . . -30.8(5)
O1 C1 C2 C3 . . 177.1(4)
C6 C1 C2 C3 . . -3.3(6)
C1 C2 C3 C4 . . 1.1(7)
C2 C3 C4 C5 . . 1.3(7)
C2 C3 C4 Br1 . . 178.2(3)
C3 C4 C5 C6 . . -1.3(7)
Br1 C4 C5 C6 . . -178.1(3)
C4 C5 C6 C1 . . -1.1(6)
C4 C5 C6 C7 . . -177.5(4)
O1 C1 C6 C5 . . -177.2(4)
C2 C1 C6 C5 . . 3.2(6)
O1 C1 C6 C7 . . -0.9(6)
C2 C1 C6 C7 . . 179.6(4)
N2 N1 C7 C6 . . -174.7(3)
Cu1 N1 C7 C6 . . 15.4(5)
N2 N1 C7 C8 . . 5.6(6)
Cu1 N1 C7 C8 . . -164.3(4)
C5 C6 C7 N1 . . -174.6(4)
C1 C6 C7 N1 . . 9.1(6)
C5 C6 C7 C8 . . 5.1(6)
C1 C6 C7 C8 . . -171.2(4)
O3 S1 C10 C11 . . -163.2(3)
O2 S1 C10 C11 . . -35.1(4)
N2 S1 C10 C11 . . 84.4(4)
O3 S1 C10 C15 . . 16.4(4)
O2 S1 C10 C15 . . 144.5(3)
N2 S1 C10 C15 . . -96.0(3)
C15 C10 C11 C12 . . -0.7(6)
S1 C10 C11 C12 . . 178.8(3)
C10 C11 C12 C13 . . -0.9(7)
C11 C12 C13 C14 . . 2.1(7)
C12 C13 C14 C15 . . -1.7(7)
C13 C14 C15 C10 . . 0.1(7)
C11 C10 C15 C14 . . 1.1(6)
S1 C10 C15 C14 . . -178.5(3)
